data_4338080
loop_
_publ_author_name
'Batke, Sonja'
'Sietzen, Malte'
'Wadepohl, Hubert'
'Ballmann, Joachim'

_publ_section_title
;
 A Tripodal Benzylene-Linked Trisamidophosphine Ligand Scaffold: Synthesis
 and Coordination Chemistry with Group(IV) Metals.
;
_journal_issue 8
_journal_name_full 'Inorganic chemistry'
_journal_page_first 4144
_journal_page_last 4153
_journal_paper_doi 10.1021/ic500163c
_journal_volume 53
_journal_year 2014
_chemical_formula_moiety 'C30 H46 Cl2 N3 P Si3 Ti'
_chemical_formula_sum 'C34 H50 Cl2 N3 P Si3 Ti'
_chemical_formula_weight 734.81
_chemical_properties_physical 'air-sensitive, moisture-sensitive'
_space_group_crystal_system triclinic
_space_group_IT_number 2
_space_group_name_Hall '-P 1'
_space_group_name_H-M_alt 'P -1'
_symmetry_cell_setting triclinic
_symmetry_Int_Tables_number 2
_symmetry_space_group_name_Hall '-P 1'
_symmetry_space_group_name_H-M 'P -1'
_atom_sites_solution_hydrogens mixed
_atom_sites_solution_primary iterative
_atom_sites_solution_secondary difmap
_audit_block_code ba_jb10
_audit_creation_date
;
'Mon Jun 03 16:24:23 2013'
;
_audit_update_record 'Mon Jun  3 16:47:38 CEST 2013'
_cell_angle_alpha 107.384(3)
_cell_angle_beta 101.288(4)
_cell_angle_gamma 92.178(3)
_cell_formula_units_Z 2
_cell_length_a 9.7694(5)
_cell_length_b 11.3071(4)
_cell_length_c 18.5921(7)
_cell_measurement_reflns_used 12569
_cell_measurement_temperature 110(2)
_cell_measurement_theta_max 70.6030
_cell_measurement_theta_min 4.1000
_cell_volume 1911.79(15)
_computing_cell_refinement
;
CrysAlisPro, Agilent Technologies,
Version 1.171.36.28 (release 01-02-2013 CrysAlis171 .NET)
(compiled Feb  1 2013,16:14:44)
;
_computing_data_collection
;
CrysAlisPro, Agilent Technologies,
Version 1.171.36.28 (release 01-02-2013 CrysAlis171 .NET)
(compiled Feb  1 2013,16:14:44)
;
_computing_data_reduction
;
CrysAlisPro, Agilent Technologies,
Version 1.171.36.28 (release 01-02-2013 CrysAlis171 .NET)
(compiled Feb  1 2013,16:14:44)
;
_computing_molecular_graphics
;
O. V. Dolomanov, L. J. Bourhis, R. J. Gildea, J. A. K. Howard and H. Puschmann,
OLEX2: a complete structure solution, refinement and analysis program.
J. Appl. Cryst. (2009). 42, 339-341.
;
_computing_publication_material 'encif (Wadepohl, 2009-13); encifer 1.4 (CCDC, 2011)'
_computing_structure_refinement 'SHELXL-2013 (Sheldrick, 2013)'
_computing_structure_solution 'SUPERFLIP (Palatinus, 2007-2009)'
_diffrn_ambient_temperature 110(2)
_diffrn_detector 'CCD plate'
_diffrn_detector_area_resol_mean 7.9621
_diffrn_detector_type 'Agilent EOS'
_diffrn_measured_fraction_theta_full 0.981
_diffrn_measured_fraction_theta_max 0.968
_diffrn_measurement_details
;
  1 omega  -69.00  -34.00   1.0000    5.0000
omega____ theta____ kappa____ phi______ frames
    -        0.0000  -38.0000    0.0000 35

  2 omega   17.00   67.00   1.0000    5.0000
omega____ theta____ kappa____ phi______ frames
    -        0.0000   77.0000  -90.0000 50

  3 omega  -23.00   16.00   1.0000    5.0000
omega____ theta____ kappa____ phi______ frames
    -        0.0000   77.0000  -90.0000 39

  4 omega   -8.00   22.00   1.0000    5.0000
omega____ theta____ kappa____ phi______ frames
    -        0.0000   57.0000  150.0000 30

  5 omega  -23.00   17.00   1.0000    5.0000
omega____ theta____ kappa____ phi______ frames
    -        0.0000  -38.0000    0.0000 40

  6 omega   40.00   69.00   1.0000    5.0000
omega____ theta____ kappa____ phi______ frames
    -        0.0000   57.0000  150.0000 29

  7 omega   32.00   63.00   1.0000    5.0000
omega____ theta____ kappa____ phi______ frames
    -        0.0000   57.0000   90.0000 31

  8 omega  -53.00   43.00   1.0000    5.0000
omega____ theta____ kappa____ phi______ frames
    -       14.0000  -75.0000  117.2096 96

  9 omega   -2.00   26.00   1.0000    5.0000
omega____ theta____ kappa____ phi______ frames
    -       22.0000   78.0000   83.1849 28

 10 omega    4.00   39.00   1.0000   10.0000
omega____ theta____ kappa____ phi______ frames
    -       30.0000   80.0000 -112.3803 35

 11 omega    4.00   31.00   1.0000   10.0000
omega____ theta____ kappa____ phi______ frames
    -       34.0000   79.0000  -39.4395 27

 12 omega    7.00   32.00   1.0000   10.0000
omega____ theta____ kappa____ phi______ frames
    -       38.0000   79.0000  -17.8224 25

 13 omega    8.00   33.00   1.0000   10.0000
omega____ theta____ kappa____ phi______ frames
    -       38.0000   78.0000  120.0619 25

 14 omega   10.00   38.00   1.0000   10.0000
omega____ theta____ kappa____ phi______ frames
    -       42.0000   80.0000  155.1364 28

 15 omega   11.00   36.00   1.0000   10.0000
omega____ theta____ kappa____ phi______ frames
    -       42.0000   79.0000  -64.0103 25

 16 omega   11.00   36.00   1.0000   10.0000
omega____ theta____ kappa____ phi______ frames
    -       42.0000   78.0000   40.7636 25

 17 omega   76.00  103.00   1.0000   10.0000
omega____ theta____ kappa____ phi______ frames
    -       46.0000   77.0000   95.4522 27

 18 omega   18.00   45.00   1.0000   10.0000
omega____ theta____ kappa____ phi______ frames
    -       46.0000   77.0000   41.4302 27

 19 omega   19.00   45.00   1.0000   10.0000
omega____ theta____ kappa____ phi______ frames
    -       46.0000   77.0000  -74.4504 26

 20 omega   15.00   40.00   1.0000   10.0000
omega____ theta____ kappa____ phi______ frames
    -       46.0000   79.0000 -142.2404 25

 21 omega   22.00   49.00   1.0000   10.0000
omega____ theta____ kappa____ phi______ frames
    -       46.0000   77.0000   95.4522 27

 22 omega   15.00   40.00   1.0000   10.0000
omega____ theta____ kappa____ phi______ frames
    -       46.0000   79.0000  172.0256 25

 23 omega   18.00   43.00   1.0000   10.0000
omega____ theta____ kappa____ phi______ frames
    -       50.0000   80.0000  125.9457 25

 24 omega   19.00   44.00   1.0000   10.0000
omega____ theta____ kappa____ phi______ frames
    -       50.0000   80.0000  173.0660 25

 25 omega   20.00   51.00   1.0000   10.0000
omega____ theta____ kappa____ phi______ frames
    -       50.0000   77.0000   73.3539 31

 26 omega   19.00   44.00   1.0000   10.0000
omega____ theta____ kappa____ phi______ frames
    -       50.0000   78.0000   -0.3040 25

 27 omega   19.00   74.00   1.0000   10.0000
omega____ theta____ kappa____ phi______ frames
    -       54.0000  -57.0000 -180.0000 55

 28 omega   42.00   91.00   1.0000   10.0000
omega____ theta____ kappa____ phi______ frames
    -       58.0000   66.0000   34.9798 49

 29 omega   28.00   63.00   1.0000   10.0000
omega____ theta____ kappa____ phi______ frames
    -       58.0000   77.0000 -122.1106 35

 30 omega   30.00   57.00   1.0000   10.0000
omega____ theta____ kappa____ phi______ frames
    -       58.0000   73.0000   -6.3764 27

 31 omega  103.00  128.00   1.0000   10.0000
omega____ theta____ kappa____ phi______ frames
    -       58.0000   77.0000 -122.1106 25

 32 omega   29.00   56.00   1.0000   10.0000
omega____ theta____ kappa____ phi______ frames
    -       58.0000   75.0000 -168.2927 27

 33 omega   44.00   71.00   1.0000   10.0000
omega____ theta____ kappa____ phi______ frames
    -       58.0000   71.0000  150.1120 27

 34 omega   37.00   64.00   1.0000   10.0000
omega____ theta____ kappa____ phi______ frames
    -       58.0000   60.0000   94.1154 27

 35 omega  103.00  128.00   1.0000   10.0000
omega____ theta____ kappa____ phi______ frames
    -       58.0000   75.0000 -168.2927 25

 36 omega   30.00   57.00   1.0000   10.0000
omega____ theta____ kappa____ phi______ frames
    -       58.0000   76.0000  134.9114 27

 37 omega  -13.00   88.00   1.0000   10.0000
omega____ theta____ kappa____ phi______ frames
    -       58.0000  -80.0000  126.6032 101

 38 omega  104.00  129.00   1.0000   10.0000
omega____ theta____ kappa____ phi______ frames
    -       62.0000   64.0000  102.0125 25

 39 omega   39.00   67.00   1.0000   10.0000
omega____ theta____ kappa____ phi______ frames
    -       62.0000   64.0000  102.0125 28

 40 omega   47.00   99.00   1.0000   10.0000
omega____ theta____ kappa____ phi______ frames
    -       62.0000   66.0000  -71.3381 52

 41 omega   35.00   63.00   1.0000   10.0000
omega____ theta____ kappa____ phi______ frames
    -       62.0000   73.0000   12.8172 28

 42 omega   36.00   64.00   1.0000   10.0000
omega____ theta____ kappa____ phi______ frames
    -       62.0000   71.0000  -51.9248 28

 43 omega  103.00  130.00   1.0000   10.0000
omega____ theta____ kappa____ phi______ frames
    -       62.0000   66.0000  -71.3381 27

 44 omega   45.00  131.00   1.0000   10.0000
omega____ theta____ kappa____ phi______ frames
    -       66.0000   62.0000  164.3125 86

 45 omega   40.00   97.00   1.0000   10.0000
omega____ theta____ kappa____ phi______ frames
    -       66.0000   72.0000  112.6815 57

 46 omega   56.00   83.00   1.0000   10.0000
omega____ theta____ kappa____ phi______ frames
    -       66.0000   65.0000 -159.3810 27

 47 omega   53.00   81.00   1.0000   10.0000
omega____ theta____ kappa____ phi______ frames
    -       70.0000   67.0000  -49.1856 28

 48 omega   43.00   70.00   1.0000   10.0000
omega____ theta____ kappa____ phi______ frames
    -       70.0000   72.0000  171.8904 27

 49 omega   45.00   80.00   1.0000   10.0000
omega____ theta____ kappa____ phi______ frames
    -       70.0000   69.0000  -20.2104 35

 50 omega   -1.00  102.00   1.0000   10.0000
omega____ theta____ kappa____ phi______ frames
    -       70.0000  -80.0000  -71.3010 103

 51 omega   47.00   95.00   1.0000   10.0000
omega____ theta____ kappa____ phi______ frames
    -       70.0000   48.0000  -82.5432 48

 52 omega   44.00   71.00   1.0000   10.0000
omega____ theta____ kappa____ phi______ frames
    -       70.0000   70.0000   98.8126 27

 53 omega  112.00  137.00   1.0000   10.0000
omega____ theta____ kappa____ phi______ frames
    -       70.0000   76.0000  151.3657 25

 54 omega   41.00   68.00   1.0000   10.0000
omega____ theta____ kappa____ phi______ frames
    -       70.0000   76.0000  151.3657 27

 55 omega   45.00   74.00   1.0000   10.0000
omega____ theta____ kappa____ phi______ frames
    -       74.0000   77.0000  169.9173 29

 56 omega   55.00   86.00   1.0000   10.0000
omega____ theta____ kappa____ phi______ frames
    -       74.0000   67.0000    3.6470 31

 57 omega   47.00   74.00   1.0000   10.0000
omega____ theta____ kappa____ phi______ frames
    -       74.0000   72.0000  -98.2494 27

 58 omega   62.00   89.00   1.0000   10.0000
omega____ theta____ kappa____ phi______ frames
    -       78.0000   58.0000 -160.8031 27

 59 omega   48.00  100.00   1.0000   10.0000
omega____ theta____ kappa____ phi______ frames
    -       78.0000   77.0000   90.7044 52

 60 omega   48.00  148.00   1.0000   10.0000
omega____ theta____ kappa____ phi______ frames
    -       78.0000   77.0000   27.1330 100

 61 omega   62.00   92.00   1.0000   20.0000
omega____ theta____ kappa____ phi______ frames
    -       82.0000   63.0000   12.7027 30

 62 omega   55.00   85.00   1.0000   20.0000
omega____ theta____ kappa____ phi______ frames
    -       82.0000   72.0000  -74.5725 30

 63 omega   53.00  146.00   1.0000   20.0000
omega____ theta____ kappa____ phi______ frames
    -       82.0000   76.0000  -34.9668 93

 64 omega   63.00   90.00   1.0000   20.0000
omega____ theta____ kappa____ phi______ frames
    -       86.0000   64.0000   16.6470 27

 65 omega   74.00  153.00   1.0000   20.0000
omega____ theta____ kappa____ phi______ frames
    -       86.0000   59.0000 -140.8075 79

 66 omega   57.00   84.00   1.0000   20.0000
omega____ theta____ kappa____ phi______ frames
    -       86.0000   76.0000 -163.5526 27

 67 omega   17.00   98.00   1.0000   20.0000
omega____ theta____ kappa____ phi______ frames
    -       86.0000  -79.0000   21.1608 81

 68 omega   67.00  143.00   1.0000   20.0000
omega____ theta____ kappa____ phi______ frames
    -       90.0000   68.0000  112.2466 76

 69 omega   72.00  103.00   1.0000   20.0000
omega____ theta____ kappa____ phi______ frames
    -       94.0000   51.0000   69.8357 31

 70 omega   71.00  113.00   1.0000   20.0000
omega____ theta____ kappa____ phi______ frames
    -       94.0000   65.0000  -79.3435 42

 71 omega   71.00  166.00   1.0000   20.0000
omega____ theta____ kappa____ phi______ frames
    -       98.0000   74.0000    3.9167 95

 72 omega   72.00  125.00   1.0000   20.0000
omega____ theta____ kappa____ phi______ frames
    -      108.0000  -80.0000  -27.5151 53

 73 omega   43.00  115.00   1.0000   20.0000
omega____ theta____ kappa____ phi______ frames
    -      108.0000  -78.0000  -51.8333 72

 74 omega   71.00   99.00   1.0000   20.0000
omega____ theta____ kappa____ phi______ frames
    -      108.0000  -77.0000   30.0000 28

 75 omega   86.00  113.00   1.0000   20.0000
omega____ theta____ kappa____ phi______ frames
    -      108.0000   77.0000  -30.0000 27

 76 omega   82.00  110.00   1.0000   20.0000
omega____ theta____ kappa____ phi______ frames
    -      108.0000   38.0000   60.0000 28

 77 omega   83.00  108.00   1.0000   20.0000
omega____ theta____ kappa____ phi______ frames
    -      108.0000   38.0000 -150.0000 25

 78 omega   95.00  132.00   1.0000   20.0000
omega____ theta____ kappa____ phi______ frames
    -      108.0000   50.0000 -120.0000 37

 79 omega   87.00  171.00   1.0000   20.0000
omega____ theta____ kappa____ phi______ frames
    -      108.0000   64.0000    0.0000 84

 80 omega   86.00  175.00   1.0000   20.0000
omega____ theta____ kappa____ phi______ frames
    -      108.0000   64.0000 -120.0000 89

 81 omega   37.00  106.00   1.0000   20.0000
omega____ theta____ kappa____ phi______ frames
    -      108.0000  -80.0000   73.7111 69

 82 omega   86.00  114.00   1.0000   20.0000
omega____ theta____ kappa____ phi______ frames
    -      108.0000   64.0000 -150.0000 28

 83 omega   86.00  111.00   1.0000   20.0000
omega____ theta____ kappa____ phi______ frames
    -      108.0000   64.0000 -180.0000 25

 84 omega   85.00  113.00   1.0000   20.0000
omega____ theta____ kappa____ phi______ frames
    -      108.0000   64.0000   60.0000 28

 85 omega   79.00  107.00   1.0000   20.0000
omega____ theta____ kappa____ phi______ frames
    -      108.0000   77.0000  120.0000 28

 86 omega   83.00  177.00   1.0000   20.0000
omega____ theta____ kappa____ phi______ frames
    -      108.0000   38.0000  -90.0000 94

 87 omega   83.00  108.00   1.0000   20.0000
omega____ theta____ kappa____ phi______ frames
    -      108.0000   38.0000 -180.0000 25

 88 omega  119.00  177.00   1.0000   20.0000
omega____ theta____ kappa____ phi______ frames
    -      108.0000   77.0000  -60.0000 58

 89 omega  110.00  177.00   1.0000   20.0000
omega____ theta____ kappa____ phi______ frames
    -      108.0000   77.0000   30.0000 67

 90 omega   78.00  105.00   1.0000   20.0000
omega____ theta____ kappa____ phi______ frames
    -      108.0000   77.0000   30.0000 27

 91 omega   80.00  107.00   1.0000   20.0000
omega____ theta____ kappa____ phi______ frames
    -      108.0000   77.0000    0.0000 27

 92 omega   78.00  116.00   1.0000   20.0000
omega____ theta____ kappa____ phi______ frames
    -      108.0000   77.0000  -90.0000 38

 93 omega  117.00  174.00   1.0000   20.0000
omega____ theta____ kappa____ phi______ frames
    -      108.0000   64.0000  -30.0000 57

 94 omega   78.00  105.00   1.0000   20.0000
omega____ theta____ kappa____ phi______ frames
    -      108.0000   77.0000  -60.0000 27

 95 omega   85.00  115.00   1.0000   20.0000
omega____ theta____ kappa____ phi______ frames
    -      108.0000   64.0000  -30.0000 30

 96 omega   78.00  105.00   1.0000   20.0000
omega____ theta____ kappa____ phi______ frames
    -      108.0000   77.0000   90.0000 27

 97 omega  131.00  158.00   1.0000   20.0000
omega____ theta____ kappa____ phi______ frames
    -      108.0000   77.0000 -150.0000 27

 98 omega   78.00  105.00   1.0000   20.0000
omega____ theta____ kappa____ phi______ frames
    -      108.0000   77.0000 -150.0000 27

 99 omega  119.00  176.00   1.0000   20.0000
omega____ theta____ kappa____ phi______ frames
    -      108.0000   77.0000   60.0000 57

100 omega   79.00  105.00   1.0000   20.0000
omega____ theta____ kappa____ phi______ frames
    -      108.0000   77.0000   60.0000 26

101 omega   38.00  100.00   1.0000   20.0000
omega____ theta____ kappa____ phi______ frames
    -      108.0000  -80.0000 -155.4410 62

102 omega   85.00  131.00   1.0000   20.0000
omega____ theta____ kappa____ phi______ frames
    -      108.0000   64.0000  -60.0000 46

103 omega   78.00  104.00   1.0000   20.0000
omega____ theta____ kappa____ phi______ frames
    -      108.0000   77.0000 -120.0000 26

104 omega  110.00  178.00   1.0000   20.0000
omega____ theta____ kappa____ phi______ frames
    -      108.0000   77.0000  150.0000 68

105 omega   85.00  173.00   1.0000   20.0000
omega____ theta____ kappa____ phi______ frames
    -      108.0000   64.0000   90.0000 88

106 omega   78.00  108.00   1.0000   20.0000
omega____ theta____ kappa____ phi______ frames
    -      108.0000   77.0000  150.0000 30

107 omega   85.00  172.00   1.0000   20.0000
omega____ theta____ kappa____ phi______ frames
    -      108.0000   64.0000  120.0000 87

108 omega  108.00  177.00   1.0000   20.0000
omega____ theta____ kappa____ phi______ frames
    -      108.0000   77.0000 -180.0000 69

109 omega   78.00  105.00   1.0000   20.0000
omega____ theta____ kappa____ phi______ frames
    -      108.0000   77.0000 -180.0000 27

110 omega   85.00  112.00   1.0000   20.0000
omega____ theta____ kappa____ phi______ frames
    -      108.0000   64.0000  150.0000 27

111 omega   95.00  122.00   1.0000   20.0000
omega____ theta____ kappa____ phi______ frames
    -      108.0000   50.0000   90.0000 27

112 omega   95.00  122.00   1.0000   20.0000
omega____ theta____ kappa____ phi______ frames
    -      108.0000   50.0000  150.0000 27

113 omega  153.00  178.00   1.0000   20.0000
omega____ theta____ kappa____ phi______ frames
    -      108.0000   75.0000  -98.0593 25

114 omega   37.00  139.00   1.0000   20.0000
omega____ theta____ kappa____ phi______ frames
    -      108.0000  -80.0000  129.0409 102

115 omega   80.00  107.00   1.0000   20.0000
omega____ theta____ kappa____ phi______ frames
    -      108.0000   75.0000  -98.0593 27

116 omega   97.00  138.00   1.0000   20.0000
omega____ theta____ kappa____ phi______ frames
    -      108.0000  -80.0000  -12.9855 41

117 omega   70.00  137.00   1.0000   20.0000
omega____ theta____ kappa____ phi______ frames
    -      108.0000  -79.0000 -119.5155 67

118 phi      0.00  120.00   1.0000    5.0000
omega____ theta____ kappa____ phi______ frames
 -40.0000    0.0000    0.0000     -     120

119 omega  -69.00   21.00   1.0000    5.0000
omega____ theta____ kappa____ phi______ frames
    -        0.0000  -57.0000 -120.0000 90

120 omega  -56.00   43.00   1.0000    5.0000
omega____ theta____ kappa____ phi______ frames
    -       14.0000  -75.0000  117.2096 99

121 omega    0.00   90.00   1.0000    5.0000
omega____ theta____ kappa____ phi______ frames
    -       22.0000   62.0000   53.5973 90

122 omega   -5.00   49.00   1.0000    5.0000
omega____ theta____ kappa____ phi______ frames
    -       26.0000   78.0000  -44.9288 54

123 omega   -3.00   96.00   1.0000    5.0000
omega____ theta____ kappa____ phi______ frames
    -       26.0000   75.0000   83.8928 99

124 omega   -4.00   96.00   1.0000    5.0000
omega____ theta____ kappa____ phi______ frames
    -       26.0000   77.0000 -149.6064 100

125 omega   45.00  138.00   1.0000   10.0000
omega____ theta____ kappa____ phi______ frames
    -       70.0000   69.0000  -20.2104 93

126 omega   52.00  142.00   1.0000   10.0000
omega____ theta____ kappa____ phi______ frames
    -       74.0000   62.0000  125.5822 90

;
_diffrn_measurement_device '\k-geometry diffractometer'
_diffrn_measurement_device_type 'Agilent SuperNova, Dual, Cu at zero, Eos'
_diffrn_measurement_method '\w and \p scans'
_diffrn_measurement_specimen_support 'polyimid foil'
_diffrn_orient_matrix_UB_11 0.1229972000
_diffrn_orient_matrix_UB_12 -0.0202210000
_diffrn_orient_matrix_UB_13 -0.0415993000
_diffrn_orient_matrix_UB_21 0.0036884000
_diffrn_orient_matrix_UB_22 0.1358278000
_diffrn_orient_matrix_UB_23 -0.0009910000
_diffrn_orient_matrix_UB_31 0.1048505000
_diffrn_orient_matrix_UB_32 0.0417587000
_diffrn_orient_matrix_UB_33 0.0786164000
_diffrn_radiation_monochromator mirror
_diffrn_radiation_probe x-ray
_diffrn_radiation_type 'Cu K\a'
_diffrn_radiation_wavelength 1.5418
_diffrn_reflns_av_R_equivalents 0.0516
_diffrn_reflns_av_unetI/netI 0.0337
_diffrn_reflns_Laue_measured_fraction_full 0.981
_diffrn_reflns_Laue_measured_fraction_max 0.968
_diffrn_reflns_limit_h_max 11
_diffrn_reflns_limit_h_min -11
_diffrn_reflns_limit_k_max 13
_diffrn_reflns_limit_k_min -13
_diffrn_reflns_limit_l_max 22
_diffrn_reflns_limit_l_min -22
_diffrn_reflns_number 42442
_diffrn_reflns_point_group_measured_fraction_full 0.981
_diffrn_reflns_point_group_measured_fraction_max 0.968
_diffrn_reflns_theta_full 67.684
_diffrn_reflns_theta_max 70.670
_diffrn_reflns_theta_min 4.112
_diffrn_source 'microfocus X-Ray tube'
_diffrn_source_type 'Agilent SuperNova (Cu) X-ray Source'
_exptl_absorpt_coefficient_mu 4.684
_exptl_absorpt_correction_T_max 0.901
_exptl_absorpt_correction_T_min 0.514
_exptl_absorpt_correction_type analytical
_exptl_absorpt_process_details
;
CrysAlisPro, Agilent Technologies,
Version 1.171.36.28 (release 01-02-2013 CrysAlis171 .NET)
(compiled Feb  1 2013,16:14:44)
Analytical numeric absorption correction using a multifaceted crystal
            model based on expressions derived by R.C. Clark & J.S. Reid.
(Clark, R. C. & Reid, J. S. (1995). Acta Cryst. A51, 887-897)
;
_exptl_crystal_colour red
_exptl_crystal_density_diffrn 1.276
_exptl_crystal_description plate
_exptl_crystal_F_000 776
_exptl_crystal_size_max 0.1870
_exptl_crystal_size_mid 0.0976
_exptl_crystal_size_min 0.0222
_refine_diff_density_max 0.526
_refine_diff_density_min -0.359
_refine_diff_density_rms 0.062
_refine_ls_extinction_method none
_refine_ls_goodness_of_fit_ref 1.103
_refine_ls_hydrogen_treatment mixed
_refine_ls_matrix_type full
_refine_ls_number_parameters 374
_refine_ls_number_reflns 7095
_refine_ls_number_restraints 0
_refine_ls_restrained_S_all 1.103
_refine_ls_R_factor_all 0.0532
_refine_ls_R_factor_gt 0.0479
_refine_ls_shift/su_max 0.001
_refine_ls_shift/su_mean 0.000
_refine_ls_structure_factor_coef Fsqd
_refine_ls_weighting_details 'w=1/[\s^2^(Fo^2^)+(0.0481P)^2^+1.8206P] where P=(Fo^2^+2Fc^2^)/3'
_refine_ls_weighting_scheme calc
_refine_ls_wR_factor_gt 0.1088
_refine_ls_wR_factor_ref 0.1116
_reflns_Friedel_coverage 0.000
_reflns_number_gt 6483
_reflns_number_total 7095
_reflns_threshold_expression 'I > 2\s(I)'
_cod_data_source_file ic500163c_si_001.cif
_cod_data_source_block ba_jb10_sq
_cod_depositor_comments 'Adding full bibliography for 4338072--4338082.cif.'
_cod_original_cell_volume 1911.78(14)
_cod_database_code 4338080
_audit_block_refno 1771
_audit_block_usercomment 'jb112Ti, plate, red'
_olex2_refinement_description
;
1. Fixed Uiso
 At 1.2 times of:
  All C(H) groups, All C(H,H) groups
 At 1.5 times of:
  All C(H,H,H) groups
2.a Secondary CH2 refined with riding coordinates:
 C1(H1A,H1B), C2(H2A,H2B), C3(H3A,H3B)
2.b Aromatic/amide H refined with riding coordinates:
 C6(H6), C7(H7), C8(H8), C9(H9), C15(H15), C16(H16), C17(H17), C18(H18),
 C24(H24), C25(H25), C26(H26), C27(H27)
2.c Idealised Me refined as rotating group:
 C10(H10A,H10B,H10C), C11(H11A,H11B,H11C), C12(H12A,H12B,H12C), C19(H19A,H19B,
 H19C), C20(H20A,H20B,H20C), C21(H21A,H21B,H21C), C28(H28A,H28B,H28C), C29(H29A,
 H29B,H29C), C30(H30A,H30B,H30C)
;
_shelx_estimated_absorpt_t_max 0.652
_shelx_estimated_absorpt_t_min 0.652
_cell_oxdiff_length_a 9.7694(5)
_cell_oxdiff_length_b 11.3071(4)
_cell_oxdiff_length_c 18.5921(7)
_cell_oxdiff_angle_alpha 107.384(3)
_cell_oxdiff_angle_beta 101.288(4)
_cell_oxdiff_angle_gamma 92.178(3)
_cell_oxdiff_volume 1911.78(13)
_cell_oxdiff_measurement_reflns_used 12569
_reflns_odcompleteness_completeness 98.11
_reflns_odcompleteness_theta 66.97
_reflns_odcompleteness_iscentric 1

loop_
_symmetry_equiv_pos_as_xyz
'x, y, z'
'-x, -y, -z'

loop_
_atom_site_label
_atom_site_type_symbol
_atom_site_fract_x
_atom_site_fract_y
_atom_site_fract_z
_atom_site_U_iso_or_equiv
_atom_site_adp_type
_atom_site_occupancy
_atom_site_site_symmetry_order
_atom_site_calc_flag
_atom_site_refinement_flags_posn
_atom_site_refinement_flags_adp
Ti Ti 0.56204(5) 0.02140(4) 0.24527(3) 0.01771(12) Uani 1 1 d . .
Cl1 Cl 0.54390(7) 0.01129(6) 0.36504(4) 0.02809(16) Uani 1 1 d . .
Cl2 Cl 0.31820(7) 0.00082(7) 0.19801(5) 0.03323(17) Uani 1 1 d . .
P P 0.82716(7) 0.04043(6) 0.30310(4) 0.01797(14) Uani 1 1 d . .
Si1 Si 0.51037(9) 0.31093(7) 0.27034(5) 0.02967(19) Uani 1 1 d . .
Si2 Si 0.55246(8) -0.27992(6) 0.15704(5) 0.02557(17) Uani 1 1 d . .
Si3 Si 0.83107(7) 0.33564(6) 0.58394(4) 0.02262(16) Uani 1 1 d . .
N1 N 0.6072(2) 0.18282(19) 0.23685(13) 0.0224(5) Uani 1 1 d . .
N2 N 0.6071(2) -0.12113(19) 0.17346(12) 0.0197(4) Uani 1 1 d . .
N3 N 0.8779(2) 0.2131(2) 0.51392(13) 0.0214(5) Uani 1 1 d . .
H3 H 0.819(4) 0.161(3) 0.490(2) 0.032(9) Uiso 1 1 d . .
C1 C 0.8955(3) 0.2031(2) 0.32481(16) 0.0276(6) Uani 1 1 d . .
H1A H 0.8513 0.2581 0.3641 0.033 Uiso 1 1 calc R U
H1B H 0.9983 0.2141 0.3452 0.033 Uiso 1 1 calc R U
C2 C 0.9110(3) -0.0505(3) 0.22677(15) 0.0244(6) Uani 1 1 d . .
H2A H 1.0082 -0.0125 0.2355 0.029 Uiso 1 1 calc R U
H2B H 0.9157 -0.1363 0.2297 0.029 Uiso 1 1 calc R U
C3 C 0.9010(3) -0.0086(2) 0.38789(14) 0.0193(5) Uani 1 1 d . .
H3A H 0.8273 -0.0115 0.4172 0.023 Uiso 1 1 calc R U
H3B H 0.9291 -0.0938 0.3698 0.023 Uiso 1 1 calc R U
C4 C 0.8615(3) 0.2353(3) 0.25061(16) 0.0276(6) Uani 1 1 d . .
C5 C 0.7230(3) 0.2183(2) 0.20737(15) 0.0230(6) Uani 1 1 d . .
C6 C 0.6981(3) 0.2430(3) 0.13693(17) 0.0296(6) Uani 1 1 d . .
H6 H 0.6050 0.2305 0.1070 0.036 Uiso 1 1 calc R U
C7 C 0.8063(4) 0.2851(3) 0.11010(19) 0.0396(8) Uani 1 1 d . .
H7 H 0.7875 0.3021 0.0623 0.048 Uiso 1 1 calc R U
C8 C 0.9421(4) 0.3025(4) 0.1530(2) 0.0470(9) Uani 1 1 d . .
H8 H 1.0167 0.3326 0.1350 0.056 Uiso 1 1 calc R U
C9 C 0.9695(3) 0.2761(3) 0.2221(2) 0.0402(8) Uani 1 1 d . .
H9 H 1.0635 0.2861 0.2506 0.048 Uiso 1 1 calc R U
C10 C 0.4233(5) 0.2924(3) 0.3476(2) 0.0509(10) Uani 1 1 d . .
H10A H 0.3495 0.2225 0.3257 0.076 Uiso 1 1 calc R U
H10B H 0.3819 0.3690 0.3696 0.076 Uiso 1 1 calc R U
H10C H 0.4929 0.2760 0.3883 0.076 Uiso 1 1 calc R U
C11 C 0.6390(4) 0.4534(3) 0.3128(2) 0.0459(9) Uani 1 1 d . .
H11A H 0.7054 0.4457 0.3577 0.069 Uiso 1 1 calc R U
H11B H 0.5887 0.5269 0.3289 0.069 Uiso 1 1 calc R U
H11C H 0.6902 0.4624 0.2741 0.069 Uiso 1 1 calc R U
C12 C 0.3745(3) 0.3314(3) 0.1905(2) 0.0381(7) Uani 1 1 d . .
H12A H 0.4202 0.3493 0.1519 0.057 Uiso 1 1 calc R U
H12B H 0.3216 0.4008 0.2113 0.057 Uiso 1 1 calc R U
H12C H 0.3104 0.2548 0.1663 0.057 Uiso 1 1 calc R U
C13 C 0.8315(3) -0.0558(3) 0.14692(16) 0.0266(6) Uani 1 1 d . .
C14 C 0.6867(3) -0.0909(2) 0.12304(15) 0.0217(5) Uani 1 1 d . .
C15 C 0.6168(3) -0.0932(2) 0.04930(16) 0.0267(6) Uani 1 1 d . .
H15 H 0.5182 -0.1152 0.0337 0.032 Uiso 1 1 calc R U
C16 C 0.6886(3) -0.0642(3) -0.00107(18) 0.0366(7) Uani 1 1 d . .
H16 H 0.6401 -0.0677 -0.0513 0.044 Uiso 1 1 calc R U
C17 C 0.8308(4) -0.0303(4) 0.02179(19) 0.0480(9) Uani 1 1 d . .
H17 H 0.8807 -0.0100 -0.0127 0.058 Uiso 1 1 calc R U
C18 C 0.9019(3) -0.0255(4) 0.09553(18) 0.0412(8) Uani 1 1 d . .
H18 H 1.0001 -0.0011 0.1109 0.049 Uiso 1 1 calc R U
C19 C 0.7089(4) -0.3681(3) 0.1600(3) 0.0526(10) Uani 1 1 d . .
H19A H 0.7616 -0.3550 0.1228 0.079 Uiso 1 1 calc R U
H19B H 0.6787 -0.4571 0.1467 0.079 Uiso 1 1 calc R U
H19C H 0.7688 -0.3388 0.2120 0.079 Uiso 1 1 calc R U
C20 C 0.4360(4) -0.3436(3) 0.0595(2) 0.0519(10) Uani 1 1 d . .
H20A H 0.3563 -0.2939 0.0558 0.078 Uiso 1 1 calc R U
H20B H 0.4014 -0.4302 0.0509 0.078 Uiso 1 1 calc R U
H20C H 0.4887 -0.3401 0.0203 0.078 Uiso 1 1 calc R U
C21 C 0.4594(4) -0.2920(3) 0.23272(19) 0.0373(7) Uani 1 1 d . .
H21A H 0.5239 -0.2609 0.2834 0.056 Uiso 1 1 calc R U
H21B H 0.4256 -0.3794 0.2228 0.056 Uiso 1 1 calc R U
H21C H 0.3795 -0.2422 0.2320 0.056 Uiso 1 1 calc R U
C22 C 1.0263(3) 0.0768(2) 0.44110(14) 0.0176(5) Uani 1 1 d . .
C23 C 1.0098(3) 0.1846(2) 0.49969(14) 0.0175(5) Uani 1 1 d . .
C24 C 1.1302(3) 0.2644(2) 0.54393(15) 0.0217(5) Uani 1 1 d . .
H24 H 1.1208 0.3381 0.5830 0.026 Uiso 1 1 calc R U
C25 C 1.2617(3) 0.2375(2) 0.53168(16) 0.0254(6) Uani 1 1 d . .
H25 H 1.3416 0.2925 0.5628 0.030 Uiso 1 1 calc R U
C26 C 1.2789(3) 0.1317(2) 0.47464(16) 0.0253(6) Uani 1 1 d . .
H26 H 1.3698 0.1133 0.4664 0.030 Uiso 1 1 calc R U
C27 C 1.1608(3) 0.0528(2) 0.42965(15) 0.0221(5) Uani 1 1 d . .
H27 H 1.1717 -0.0195 0.3899 0.027 Uiso 1 1 calc R U
C28 C 0.6390(3) 0.3010(3) 0.57166(19) 0.0344(7) Uani 1 1 d . .
H28A H 0.5911 0.2996 0.5199 0.052 Uiso 1 1 calc R U
H28B H 0.6048 0.3654 0.6104 0.052 Uiso 1 1 calc R U
H28C H 0.6196 0.2196 0.5782 0.052 Uiso 1 1 calc R U
C29 C 0.8712(4) 0.4865(3) 0.5671(2) 0.0395(8) Uani 1 1 d . .
H29A H 0.9725 0.5018 0.5722 0.059 Uiso 1 1 calc R U
H29B H 0.8399 0.5542 0.6053 0.059 Uiso 1 1 calc R U
H29C H 0.8221 0.4828 0.5151 0.059 Uiso 1 1 calc R U
C30 C 0.9191(3) 0.3436(3) 0.68378(18) 0.0384(7) Uani 1 1 d . .
H30A H 0.8938 0.2657 0.6932 0.058 Uiso 1 1 calc R U
H30B H 0.8888 0.4134 0.7209 0.058 Uiso 1 1 calc R U
H30C H 1.0210 0.3558 0.6898 0.058 Uiso 1 1 calc R U

loop_
_atom_site_aniso_label
_atom_site_aniso_U_11
_atom_site_aniso_U_22
_atom_site_aniso_U_33
_atom_site_aniso_U_23
_atom_site_aniso_U_13
_atom_site_aniso_U_12
Ti 0.0200(2) 0.0149(2) 0.0166(2) 0.00409(17) 0.00150(19) 0.00130(17)
Cl1 0.0312(3) 0.0336(3) 0.0233(4) 0.0112(3) 0.0101(3) 0.0085(3)
Cl2 0.0209(3) 0.0383(4) 0.0415(4) 0.0176(3) 0.0013(3) 0.0030(3)
P 0.0210(3) 0.0164(3) 0.0129(3) 0.0033(2) -0.0020(3) -0.0024(2)
Si1 0.0414(5) 0.0185(3) 0.0256(4) 0.0050(3) 0.0011(4) 0.0088(3)
Si2 0.0299(4) 0.0159(3) 0.0250(4) 0.0032(3) -0.0020(3) -0.0016(3)
Si3 0.0204(3) 0.0205(3) 0.0223(4) 0.0011(3) 0.0025(3) 0.0013(3)
N1 0.0272(12) 0.0189(10) 0.0178(12) 0.0046(9) -0.0009(9) 0.0023(9)
N2 0.0216(11) 0.0195(10) 0.0143(11) 0.0034(8) -0.0016(9) -0.0001(8)
N3 0.0180(11) 0.0190(11) 0.0209(12) 0.0003(9) -0.0006(10) -0.0022(9)
C1 0.0324(15) 0.0223(13) 0.0237(15) 0.0105(11) -0.0073(12) -0.0073(11)
C2 0.0205(13) 0.0339(14) 0.0155(14) 0.0055(11) -0.0002(11) 0.0025(11)
C3 0.0252(13) 0.0158(11) 0.0128(13) 0.0027(9) -0.0014(11) -0.0023(10)
C4 0.0309(15) 0.0254(13) 0.0227(15) 0.0111(11) -0.0067(12) -0.0069(11)
C5 0.0300(14) 0.0170(12) 0.0184(14) 0.0063(10) -0.0033(11) -0.0036(10)
C6 0.0309(15) 0.0284(14) 0.0263(16) 0.0110(12) -0.0039(13) -0.0036(12)
C7 0.0429(18) 0.0493(19) 0.0283(17) 0.0246(15) -0.0054(15) -0.0091(15)
C8 0.0379(18) 0.066(2) 0.045(2) 0.0387(18) -0.0020(16) -0.0155(16)
C9 0.0315(16) 0.0493(19) 0.0380(19) 0.0252(15) -0.0107(14) -0.0167(14)
C10 0.075(3) 0.0403(19) 0.048(2) 0.0150(16) 0.031(2) 0.0304(18)
C11 0.066(2) 0.0180(14) 0.039(2) 0.0003(13) -0.0097(17) 0.0044(14)
C12 0.0411(18) 0.0280(15) 0.041(2) 0.0118(13) -0.0033(15) 0.0086(13)
C13 0.0241(14) 0.0365(15) 0.0154(14) 0.0055(11) -0.0005(11) 0.0031(11)
C14 0.0254(13) 0.0200(12) 0.0168(13) 0.0026(10) 0.0026(11) 0.0031(10)
C15 0.0290(14) 0.0257(14) 0.0185(14) 0.0024(11) -0.0033(12) -0.0006(11)
C16 0.0362(17) 0.0534(19) 0.0167(15) 0.0099(13) -0.0002(13) 0.0010(14)
C17 0.0376(18) 0.087(3) 0.0251(18) 0.0247(18) 0.0101(15) 0.0031(18)
C18 0.0261(15) 0.074(2) 0.0242(17) 0.0164(16) 0.0052(13) 0.0004(15)
C19 0.052(2) 0.0295(17) 0.083(3) 0.0216(18) 0.021(2) 0.0104(15)
C20 0.072(3) 0.0316(17) 0.036(2) 0.0039(14) -0.0113(19) -0.0184(17)
C21 0.0483(19) 0.0238(14) 0.0391(19) 0.0111(13) 0.0076(16) -0.0058(13)
C22 0.0219(12) 0.0164(11) 0.0117(13) 0.0045(9) -0.0022(10) -0.0004(9)
C23 0.0189(12) 0.0176(12) 0.0149(13) 0.0051(9) 0.0011(10) 0.0011(9)
C24 0.0233(13) 0.0164(12) 0.0199(14) 0.0006(10) 0.0006(11) -0.0023(10)
C25 0.0194(13) 0.0269(14) 0.0237(15) 0.0029(11) -0.0004(11) -0.0044(10)
C26 0.0220(13) 0.0268(14) 0.0257(15) 0.0057(11) 0.0053(12) 0.0027(11)
C27 0.0268(13) 0.0209(12) 0.0169(13) 0.0033(10) 0.0044(11) 0.0027(10)
C28 0.0245(14) 0.0386(16) 0.0326(18) 0.0004(13) 0.0060(13) 0.0016(12)
C29 0.0400(18) 0.0233(14) 0.054(2) 0.0083(14) 0.0143(16) 0.0056(13)
C30 0.0367(17) 0.0439(18) 0.0260(17) 0.0023(14) 0.0004(14) 0.0041(14)

loop_
_atom_type_symbol
_atom_type_description
_atom_type_scat_dispersion_real
_atom_type_scat_dispersion_imag
_atom_type_scat_source
C C 0.0181 0.0091 'International Tables Vol C Tables 4.2.6.8 and 6.1.1.4'
H H 0.0000 0.0000 'International Tables Vol C Tables 4.2.6.8 and 6.1.1.4'
Cl Cl 0.3639 0.7018 'International Tables Vol C Tables 4.2.6.8 and 6.1.1.4'
N N 0.0311 0.0180 'International Tables Vol C Tables 4.2.6.8 and 6.1.1.4'
P P 0.2955 0.4335 'International Tables Vol C Tables 4.2.6.8 and 6.1.1.4'
Si Si 0.2541 0.3302 'International Tables Vol C Tables 4.2.6.8 and 6.1.1.4'
Ti Ti 0.2191 1.8069 'International Tables Vol C Tables 4.2.6.8 and 6.1.1.4'

loop_
_exptl_crystal_face_index_h
_exptl_crystal_face_index_k
_exptl_crystal_face_index_l
_exptl_crystal_face_perp_dist
_exptl_oxdiff_crystal_face_indexfrac_h
_exptl_oxdiff_crystal_face_indexfrac_k
_exptl_oxdiff_crystal_face_indexfrac_l
_exptl_oxdiff_crystal_face_x
_exptl_oxdiff_crystal_face_y
_exptl_oxdiff_crystal_face_z
3 0 9 0.0488 3.0323 0.0008 8.9783 -0.0005 0.0024 1.0238
-6 0 8 0.0111 -5.9944 0.0070 8.0554 -1.0725 -0.0291 0.0051
6 0 -8 0.0111 5.9944 -0.0070 -8.0554 1.0725 0.0291 -0.0051
-1 7 -3 0.0821 -0.9938 6.9944 -2.9854 -0.1395 0.9493 -0.0468
1 -7 5 0.0879 0.9992 -6.9937 4.9863 0.0569 -0.9512 0.2047
-3 0 -9 0.0488 -3.0323 -0.0008 -8.9783 0.0005 -0.0024 -1.0238

loop_
_geom_angle_atom_site_label_1
_geom_angle_atom_site_label_2
_geom_angle_atom_site_label_3
_geom_angle
Cl1 Ti Cl2 94.10(3)
Cl1 Ti P 82.98(3)
Cl2 Ti P 177.01(3)
N1 Ti Cl1 117.44(7)
N1 Ti Cl2 98.91(7)
N1 Ti P 83.10(7)
N2 Ti Cl1 118.64(7)
N2 Ti Cl2 99.13(7)
N2 Ti P 81.74(7)
N2 Ti N1 119.01(9)
C1 P Ti 107.41(10)
C1 P C2 105.92(13)
C1 P C3 107.19(12)
C2 P Ti 107.63(9)
C2 P C3 104.18(12)
C3 P Ti 123.34(8)
N1 Si1 C10 111.57(13)
N1 Si1 C11 107.05(14)
N1 Si1 C12 111.80(13)
C10 Si1 C11 107.94(18)
C12 Si1 C10 108.84(18)
C12 Si1 C11 109.54(15)
N2 Si2 C19 109.13(14)
N2 Si2 C20 108.88(13)
N2 Si2 C21 109.06(12)
C19 Si2 C20 108.5(2)
C21 Si2 C19 110.28(17)
C21 Si2 C20 110.95(17)
N3 Si3 C28 104.59(13)
N3 Si3 C29 110.29(13)
N3 Si3 C30 112.67(13)
C28 Si3 C29 110.67(15)
C28 Si3 C30 108.73(15)
C30 Si3 C29 109.78(16)
Si1 N1 Ti 122.03(12)
C5 N1 Ti 126.10(17)
C5 N1 Si1 111.81(16)
Si2 N2 Ti 128.58(12)
C14 N2 Ti 112.89(16)
C14 N2 Si2 118.32(16)
Si3 N3 H3 116(3)
C23 N3 Si3 130.28(19)
C23 N3 H3 114(3)
P C1 H1A 110.2
P C1 H1B 110.2
H1A C1 H1B 108.5
C4 C1 P 107.40(18)
C4 C1 H1A 110.2
C4 C1 H1B 110.2
P C2 H2A 109.2
P C2 H2B 109.2
H2A C2 H2B 107.9
C13 C2 P 111.98(19)
C13 C2 H2A 109.2
C13 C2 H2B 109.2
P C3 H3A 108.9
P C3 H3B 108.9
H3A C3 H3B 107.8
C22 C3 P 113.18(17)
C22 C3 H3A 108.9
C22 C3 H3B 108.9
C5 C4 C1 121.1(2)
C9 C4 C1 119.7(3)
C9 C4 C5 119.2(3)
C4 C5 N1 120.9(2)
C6 C5 N1 120.2(2)
C6 C5 C4 118.8(3)
C5 C6 H6 119.4
C7 C6 C5 121.2(3)
C7 C6 H6 119.4
C6 C7 H7 120.1
C6 C7 C8 119.8(3)
C8 C7 H7 120.1
C7 C8 H8 120.0
C7 C8 C9 120.0(3)
C9 C8 H8 120.0
C4 C9 H9 119.5
C8 C9 C4 121.0(3)
C8 C9 H9 119.5
Si1 C10 H10A 109.5
Si1 C10 H10B 109.5
Si1 C10 H10C 109.5
H10A C10 H10B 109.5
H10A C10 H10C 109.5
H10B C10 H10C 109.5
Si1 C11 H11A 109.5
Si1 C11 H11B 109.5
Si1 C11 H11C 109.5
H11A C11 H11B 109.5
H11A C11 H11C 109.5
H11B C11 H11C 109.5
Si1 C12 H12A 109.5
Si1 C12 H12B 109.5
Si1 C12 H12C 109.5
H12A C12 H12B 109.5
H12A C12 H12C 109.5
H12B C12 H12C 109.5
C14 C13 C2 121.3(2)
C18 C13 C2 120.3(3)
C18 C13 C14 118.4(3)
C13 C14 N2 121.4(2)
C15 C14 N2 118.9(2)
C15 C14 C13 119.6(2)
C14 C15 H15 119.5
C16 C15 C14 121.1(3)
C16 C15 H15 119.5
C15 C16 H16 120.2
C17 C16 C15 119.6(3)
C17 C16 H16 120.2
C16 C17 H17 119.9
C16 C17 C18 120.1(3)
C18 C17 H17 119.9
C13 C18 C17 121.1(3)
C13 C18 H18 119.4
C17 C18 H18 119.4
Si2 C19 H19A 109.5
Si2 C19 H19B 109.5
Si2 C19 H19C 109.5
H19A C19 H19B 109.5
H19A C19 H19C 109.5
H19B C19 H19C 109.5
Si2 C20 H20A 109.5
Si2 C20 H20B 109.5
Si2 C20 H20C 109.5
H20A C20 H20B 109.5
H20A C20 H20C 109.5
H20B C20 H20C 109.5
Si2 C21 H21A 109.5
Si2 C21 H21B 109.5
Si2 C21 H21C 109.5
H21A C21 H21B 109.5
H21A C21 H21C 109.5
H21B C21 H21C 109.5
C23 C22 C3 121.2(2)
C27 C22 C3 119.5(2)
C27 C22 C23 119.1(2)
N3 C23 C22 121.6(2)
N3 C23 C24 120.1(2)
C24 C23 C22 118.3(2)
C23 C24 H24 119.4
C25 C24 C23 121.2(2)
C25 C24 H24 119.4
C24 C25 H25 119.6
C24 C25 C26 120.9(3)
C26 C25 H25 119.6
C25 C26 H26 120.7
C25 C26 C27 118.6(2)
C27 C26 H26 120.7
C22 C27 H27 119.1
C26 C27 C22 121.9(2)
C26 C27 H27 119.1
Si3 C28 H28A 109.5
Si3 C28 H28B 109.5
Si3 C28 H28C 109.5
H28A C28 H28B 109.5
H28A C28 H28C 109.5
H28B C28 H28C 109.5
Si3 C29 H29A 109.5
Si3 C29 H29B 109.5
Si3 C29 H29C 109.5
H29A C29 H29B 109.5
H29A C29 H29C 109.5
H29B C29 H29C 109.5
Si3 C30 H30A 109.5
Si3 C30 H30B 109.5
Si3 C30 H30C 109.5
H30A C30 H30B 109.5
H30A C30 H30C 109.5
H30B C30 H30C 109.5

loop_
_geom_bond_atom_site_label_1
_geom_bond_atom_site_label_2
_geom_bond_distance
Ti Cl1 2.3039(8)
Ti Cl2 2.3489(8)
Ti P 2.5768(8)
Ti N1 1.920(2)
Ti N2 1.890(2)
P C1 1.831(3)
P C2 1.841(3)
P C3 1.850(3)
Si1 N1 1.783(2)
Si1 C10 1.865(4)
Si1 C11 1.870(3)
Si1 C12 1.864(3)
Si2 N2 1.771(2)
Si2 C19 1.857(4)
Si2 C20 1.858(4)
Si2 C21 1.853(3)
Si3 N3 1.740(2)
Si3 C28 1.857(3)
Si3 C29 1.865(3)
Si3 C30 1.861(3)
N1 C5 1.442(3)
N2 C14 1.434(3)
N3 H3 0.77(4)
N3 C23 1.396(3)
C1 H1A 0.9900
C1 H1B 0.9900
C1 C4 1.508(4)
C2 H2A 0.9900
C2 H2B 0.9900
C2 C13 1.517(4)
C3 H3A 0.9900
C3 H3B 0.9900
C3 C22 1.508(3)
C4 C5 1.406(4)
C4 C9 1.390(4)
C5 C6 1.397(4)
C6 H6 0.9500
C6 C7 1.380(4)
C7 H7 0.9500
C7 C8 1.381(5)
C8 H8 0.9500
C8 C9 1.383(4)
C9 H9 0.9500
C10 H10A 0.9800
C10 H10B 0.9800
C10 H10C 0.9800
C11 H11A 0.9800
C11 H11B 0.9800
C11 H11C 0.9800
C12 H12A 0.9800
C12 H12B 0.9800
C12 H12C 0.9800
C13 C14 1.401(4)
C13 C18 1.393(4)
C14 C15 1.399(4)
C15 H15 0.9500
C15 C16 1.379(4)
C16 H16 0.9500
C16 C17 1.374(5)
C17 H17 0.9500
C17 C18 1.395(5)
C18 H18 0.9500
C19 H19A 0.9800
C19 H19B 0.9800
C19 H19C 0.9800
C20 H20A 0.9800
C20 H20B 0.9800
C20 H20C 0.9800
C21 H21A 0.9800
C21 H21B 0.9800
C21 H21C 0.9800
C22 C23 1.410(3)
C22 C27 1.396(4)
C23 C24 1.404(3)
C24 H24 0.9500
C24 C25 1.378(4)
C25 H25 0.9500
C25 C26 1.383(4)
C26 H26 0.9500
C26 C27 1.388(4)
C27 H27 0.9500
C28 H28A 0.9800
C28 H28B 0.9800
C28 H28C 0.9800
C29 H29A 0.9800
C29 H29B 0.9800
C29 H29C 0.9800
C30 H30A 0.9800
C30 H30B 0.9800
C30 H30C 0.9800

loop_
_geom_torsion_atom_site_label_1
_geom_torsion_atom_site_label_2
_geom_torsion_atom_site_label_3
_geom_torsion_atom_site_label_4
_geom_torsion
Ti P C1 C4 -57.4(2)
Ti P C2 C13 29.1(2)
Ti P C3 C22 -142.32(15)
Ti N1 C5 C4 -73.0(3)
Ti N1 C5 C6 110.6(3)
Ti N2 C14 C13 79.9(3)
Ti N2 C14 C15 -98.2(2)
Cl1 Ti N2 Si2 37.15(18)
Cl1 Ti N2 C14 -148.30(15)
Cl2 Ti N2 Si2 -62.66(15)
Cl2 Ti N2 C14 111.89(17)
P Ti N2 Si2 114.44(15)
P Ti N2 C14 -71.01(17)
P C1 C4 C5 55.1(3)
P C1 C4 C9 -121.4(3)
P C2 C13 C14 -50.8(3)
P C2 C13 C18 129.1(3)
P C3 C22 C23 86.0(3)
P C3 C22 C27 -90.4(3)
Si1 N1 C5 C4 104.2(3)
Si1 N1 C5 C6 -72.2(3)
Si2 N2 C14 C13 -104.9(3)
Si2 N2 C14 C15 77.0(3)
Si3 N3 C23 C22 177.50(19)
Si3 N3 C23 C24 -2.8(4)
N1 Ti N2 Si2 -168.23(14)
N1 Ti N2 C14 6.3(2)
N1 C5 C6 C7 175.6(3)
N2 C14 C15 C16 179.6(3)
N3 C23 C24 C25 179.2(2)
C1 P C2 C13 -85.6(2)
C1 P C3 C22 -17.0(2)
C1 C4 C5 N1 7.0(4)
C1 C4 C5 C6 -176.5(3)
C1 C4 C9 C8 177.9(3)
C2 P C1 C4 57.4(2)
C2 P C3 C22 94.99(19)
C2 C13 C14 N2 1.1(4)
C2 C13 C14 C15 179.2(2)
C2 C13 C18 C17 179.8(3)
C3 P C1 C4 168.1(2)
C3 P C2 C13 161.53(19)
C3 C22 C23 N3 3.8(4)
C3 C22 C23 C24 -175.9(2)
C3 C22 C27 C26 176.9(2)
C4 C5 C6 C7 -0.9(4)
C5 C4 C9 C8 1.4(5)
C5 C6 C7 C8 0.5(5)
C6 C7 C8 C9 0.9(6)
C7 C8 C9 C4 -1.8(6)
C9 C4 C5 N1 -176.5(3)
C9 C4 C5 C6 0.0(4)
C10 Si1 N1 Ti 24.8(2)
C10 Si1 N1 C5 -152.5(2)
C11 Si1 N1 Ti 142.69(16)
C11 Si1 N1 C5 -34.6(2)
C12 Si1 N1 Ti -97.34(17)
C12 Si1 N1 C5 85.3(2)
C13 C14 C15 C16 1.5(4)
C14 C13 C18 C17 -0.3(5)
C14 C15 C16 C17 -1.2(5)
C15 C16 C17 C18 0.1(6)
C16 C17 C18 C13 0.6(6)
C18 C13 C14 N2 -178.8(3)
C18 C13 C14 C15 -0.7(4)
C19 Si2 N2 Ti -128.8(2)
C19 Si2 N2 C14 56.9(2)
C20 Si2 N2 Ti 113.0(2)
C20 Si2 N2 C14 -61.3(2)
C21 Si2 N2 Ti -8.2(2)
C21 Si2 N2 C14 177.5(2)
C22 C23 C24 C25 -1.1(4)
C23 C22 C27 C26 0.4(4)
C23 C24 C25 C26 0.8(4)
C24 C25 C26 C27 0.2(4)
C25 C26 C27 C22 -0.8(4)
C27 C22 C23 N3 -179.8(2)
C27 C22 C23 C24 0.5(4)
C28 Si3 N3 C23 -174.6(2)
C29 Si3 N3 C23 66.3(3)
C30 Si3 N3 C23 -56.7(3)

loop_
_platon_squeeze_void_nr
_platon_squeeze_void_average_x
_platon_squeeze_void_average_y
_platon_squeeze_void_average_z
_platon_squeeze_void_volume
_platon_squeeze_void_count_electrons
_platon_squeeze_void_content
1 -0.000 0.500 1.000 192 40 'disordered toluene'
2 0.500 0.500 0.500 21 1 ' '
